data_2215736
loop_
_publ_author_name
'Yang, Shu-Ping'
'Han, Li-Jun'
'Wang, Da-Qi'
'Xia, Hai-Tao'

_publ_section_title
;
 4-Chloro-<i>N</i>-(3,4-methylenedioxybenzyl)aniline
;
_journal_coeditor_code AT2429
_journal_issue 11
_journal_name_full 'Acta Crystallographica Section E'
_journal_page_first o4403
_journal_page_last o4403
_journal_paper_doi 10.1107/S1600536807051732
_journal_volume 63
_journal_year 2007
_chemical_formula_iupac 'C14 H12 Cl N O2'
_chemical_formula_moiety 'C14 H12 Cl N O2'
_chemical_formula_sum 'C14 H12 Cl N O2'
_chemical_formula_weight 261.70
_chemical_melting_point 362
_chemical_name_systematic
;
4-Chloro-N-(3,4-methylenedioxybenzyl)aniline
;
_space_group_IT_number 29
_symmetry_cell_setting orthorhombic
_symmetry_space_group_name_Hall 'P 2c -2ac'
_symmetry_space_group_name_H-M 'P c a 21'
_atom_sites_solution_hydrogens geom
_atom_sites_solution_primary direct
_atom_sites_solution_secondary difmap
_audit_creation_method SHELXL-97
_cell_angle_alpha 90.00
_cell_angle_beta 90.00
_cell_angle_gamma 90.00
_cell_formula_units_Z 4
_cell_length_a 14.4986(13)
_cell_length_b 13.9962(14)
_cell_length_c 5.9375(8)
_cell_measurement_reflns_used 904
_cell_measurement_temperature 298(2)
_cell_measurement_theta_max 25.24
_cell_measurement_theta_min 2.81
_cell_volume 1204.9(2)
_computing_cell_refinement 'SAINT (Siemens, 1996)'
_computing_data_collection 'SMART (Siemens, 1996)'
_computing_data_reduction 'SAINT (Siemens, 1996)'
_computing_molecular_graphics 'SHELXTL (Sheldrick, 1997b)'
_computing_publication_material 'SHELXTL (Sheldrick, 1997b)'
_computing_structure_refinement 'SHELXL97 (Sheldrick, 1997a)'
_computing_structure_solution 'SHELXS97 (Sheldrick, 1997a)'
_diffrn_ambient_temperature 298(2)
_diffrn_measured_fraction_theta_full 0.996
_diffrn_measured_fraction_theta_max 0.996
_diffrn_measurement_device_type 'Bruker SMART CCD area-detector'
_diffrn_measurement_method '\f and \w'
_diffrn_radiation_monochromator graphite
_diffrn_radiation_source 'fine-focus sealed tube'
_diffrn_radiation_type MoK\a
_diffrn_radiation_wavelength 0.71073
_diffrn_reflns_av_R_equivalents 0.0789
_diffrn_reflns_av_sigmaI/netI 0.0822
_diffrn_reflns_limit_h_max 12
_diffrn_reflns_limit_h_min -17
_diffrn_reflns_limit_k_max 15
_diffrn_reflns_limit_k_min -16
_diffrn_reflns_limit_l_max 6
_diffrn_reflns_limit_l_min -7
_diffrn_reflns_number 4750
_diffrn_reflns_theta_full 25.01
_diffrn_reflns_theta_max 25.01
_diffrn_reflns_theta_min 1.45
_diffrn_standards_number 0
_exptl_absorpt_coefficient_mu 0.309
_exptl_absorpt_correction_T_max 0.9787
_exptl_absorpt_correction_T_min 0.9295
_exptl_absorpt_correction_type multi-scan
_exptl_absorpt_process_details '(SADABS; Sheldrick, 1996)'
_exptl_crystal_colour colourless
_exptl_crystal_density_diffrn 1.443
_exptl_crystal_density_method 'not measured'
_exptl_crystal_description needle
_exptl_crystal_F_000 544
_exptl_crystal_size_max 0.24
_exptl_crystal_size_mid 0.11
_exptl_crystal_size_min 0.07
_refine_diff_density_max 0.300
_refine_diff_density_min -0.210
_refine_ls_abs_structure_details 'Flack (1983), 848 Freidel pairs'
_refine_ls_abs_structure_Flack -0.02(13)
_refine_ls_extinction_method none
_refine_ls_goodness_of_fit_ref 0.914
_refine_ls_hydrogen_treatment constr
_refine_ls_matrix_type full
_refine_ls_number_parameters 163
_refine_ls_number_reflns 2001
_refine_ls_number_restraints 1
_refine_ls_restrained_S_all 0.914
_refine_ls_R_factor_all 0.0944
_refine_ls_R_factor_gt 0.0562
_refine_ls_shift/su_max 0.000
_refine_ls_shift/su_mean 0.000
_refine_ls_structure_factor_coef Fsqd
_refine_ls_weighting_details 'calc w=1/[\s^2^(Fo^2^)+(0.0563P)^2^] where P=(Fo^2^+2Fc^2^)/3'
_refine_ls_weighting_scheme calc
_refine_ls_wR_factor_gt 0.1169
_refine_ls_wR_factor_ref 0.1301
_reflns_number_gt 1217
_reflns_number_total 2001
_reflns_threshold_expression I>2\s(I)
_cod_data_source_file at2429.cif
_cod_data_source_block I
_cod_database_code 2215736
_cod_database_fobs_code 2215736

loop_
_symmetry_equiv_pos_as_xyz
'x, y, z'
'-x, -y, z+1/2'
'x+1/2, -y, z'
'-x+1/2, y, z+1/2'

loop_
_atom_site_type_symbol
_atom_site_label
_atom_site_fract_x
_atom_site_fract_y
_atom_site_fract_z
_atom_site_U_iso_or_equiv
_atom_site_adp_type
_atom_site_calc_flag
_atom_site_refinement_flags
_atom_site_occupancy
Cl Cl1 0.37654(9) 1.15071(8) 1.1159(3) 0.0662(5) Uani d . 1
N N1 0.3911(3) 0.7548(3) 0.7777(7) 0.0531(10) Uani d . 1
H H1 0.4207 0.7130 0.8556 0.064 Uiso calc R 1
O O1 0.3321(3) 0.3804(2) 0.7531(7) 0.0641(10) Uani d . 1
O O2 0.3978(2) 0.3355(2) 0.4179(7) 0.0639(11) Uani d . 1
C C1 0.3476(3) 0.7259(3) 0.5713(10) 0.0566(14) Uani d . 1
H H1a 0.3718 0.7640 0.4482 0.068 Uiso calc R 1
H H1b 0.2818 0.7378 0.5815 0.068 Uiso calc R 1
C C2 0.3637(3) 0.6218(3) 0.5221(9) 0.0474(12) Uani d . 1
C C3 0.3375(3) 0.5532(3) 0.6795(8) 0.0494(14) Uani d . 1
H H3 0.3122 0.5707 0.8174 0.059 Uiso calc R 1
C C4 0.3501(3) 0.4608(3) 0.6250(10) 0.0448(11) Uani d . 1
C C5 0.3891(3) 0.4328(3) 0.4238(10) 0.0476(12) Uani d . 1
C C6 0.4156(3) 0.4980(3) 0.2673(10) 0.0517(13) Uani d . 1
H H6 0.4412 0.4796 0.1303 0.062 Uiso calc R 1
C C7 0.4028(3) 0.5935(3) 0.3221(9) 0.0508(13) Uani d . 1
H H7 0.4212 0.6400 0.2197 0.061 Uiso calc R 1
C C8 0.3467(4) 0.3028(4) 0.6030(13) 0.0714(16) Uani d . 1
H H8a 0.3799 0.2520 0.6792 0.086 Uiso calc R 1
H H8b 0.2879 0.2776 0.5526 0.086 Uiso calc R 1
C C9 0.3864(3) 0.8482(3) 0.8544(9) 0.0451(12) Uani d . 1
C C10 0.3341(3) 0.9186(3) 0.7439(9) 0.0509(13) Uani d . 1
H H10 0.3014 0.9032 0.6141 0.061 Uiso calc R 1
C C11 0.3314(3) 1.0091(3) 0.8266(10) 0.0507(13) Uani d . 1
H H11 0.2961 1.0547 0.7522 0.061 Uiso calc R 1
C C12 0.3785(3) 1.0349(3) 1.0138(8) 0.0476(13) Uani d . 1
C C13 0.4303(3) 0.9661(3) 1.1291(10) 0.0476(12) Uani d . 1
H H13 0.4620 0.9818 1.2601 0.057 Uiso calc R 1
C C14 0.4333(3) 0.8749(3) 1.0443(8) 0.0478(13) Uani d . 1
H H14 0.4686 0.8294 1.1190 0.057 Uiso calc R 1

loop_
_atom_site_aniso_label
_atom_site_aniso_U_11
_atom_site_aniso_U_22
_atom_site_aniso_U_33
_atom_site_aniso_U_12
_atom_site_aniso_U_13
_atom_site_aniso_U_23
Cl1 0.0658(8) 0.0487(7) 0.0839(11) 0.0012(6) -0.0075(9) -0.0143(8)
N1 0.066(3) 0.038(2) 0.056(3) 0.0058(19) -0.009(2) 0.001(2)
O1 0.078(3) 0.050(2) 0.064(2) -0.003(2) 0.016(2) 0.010(2)
O2 0.070(3) 0.048(2) 0.074(3) -0.0013(16) 0.005(2) -0.006(2)
C1 0.073(3) 0.046(3) 0.051(4) -0.002(2) -0.006(3) -0.003(3)
C2 0.046(3) 0.047(3) 0.049(3) 0.000(2) -0.006(2) -0.002(3)
C3 0.051(3) 0.045(3) 0.052(4) 0.004(2) 0.004(2) -0.006(2)
C4 0.042(3) 0.048(3) 0.045(3) -0.0022(19) 0.003(3) -0.002(3)
C5 0.043(3) 0.038(3) 0.062(4) -0.003(2) -0.006(3) -0.011(3)
C6 0.052(3) 0.059(3) 0.045(3) -0.001(2) 0.011(2) -0.005(3)
C7 0.058(3) 0.048(3) 0.047(3) -0.007(2) 0.005(2) 0.001(3)
C8 0.080(4) 0.046(3) 0.088(5) -0.006(2) 0.013(4) 0.000(4)
C9 0.045(3) 0.045(3) 0.045(3) -0.004(2) -0.001(2) 0.000(2)
C10 0.053(3) 0.046(3) 0.054(3) 0.003(2) -0.012(2) -0.005(3)
C11 0.046(3) 0.041(3) 0.065(4) 0.005(2) -0.009(3) 0.002(3)
C12 0.035(3) 0.046(3) 0.061(4) -0.005(2) 0.000(2) -0.008(3)
C13 0.047(3) 0.052(3) 0.043(3) -0.004(2) -0.004(3) -0.002(3)
C14 0.050(3) 0.044(3) 0.049(3) 0.001(2) -0.005(2) 0.003(2)

loop_
_atom_type_symbol
_atom_type_description
_atom_type_scat_dispersion_real
_atom_type_scat_dispersion_imag
_atom_type_scat_source
C C 0.0033 0.0016 'International Tables Vol C Tables 4.2.6.8 and 6.1.1.4'
H H 0.0000 0.0000 'International Tables Vol C Tables 4.2.6.8 and 6.1.1.4'
N N 0.0061 0.0033 'International Tables Vol C Tables 4.2.6.8 and 6.1.1.4'
O O 0.0106 0.0060 'International Tables Vol C Tables 4.2.6.8 and 6.1.1.4'
Cl Cl 0.1484 0.1585 'International Tables Vol C Tables 4.2.6.8 and 6.1.1.4'

loop_
_geom_angle_atom_site_label_1
_geom_angle_atom_site_label_2
_geom_angle_atom_site_label_3
_geom_angle
C9 N1 C1 121.7(4)
C9 N1 H1 119.2
C1 N1 H1 119.2
C4 O1 C8 104.5(4)
C5 O2 C8 104.8(4)
N1 C1 C2 111.7(4)
N1 C1 H1a 109.3
C2 C1 H1b 109.3
N1 C1 H1b 109.3
C2 C1 H1b 109.3
H1a C1 H1b 107.9
C7 C2 C3 119.6(4)
C7 C2 C1 120.7(5)
C3 C2 C1 119.7(5)
C4 C3 C2 117.7(4)
C4 C3 H3 121.2
C2 C3 H3 121.2
C3 C4 C5 122.5(5)
C3 C4 O1 128.7(5)
C5 C4 O1 108.8(4)
C6 C5 O2 128.7(5)
C6 C5 C4 121.2(5)
O2 C5 C4 110.1(5)
C5 C6 C7 116.7(5)
C5 C6 H6 121.7
C7 C6 H6 121.7
C2 C7 C6 122.4(5)
C2 C7 H7 118.8
C6 C7 H7 118.8
O2 C8 O1 108.7(4)
O2 C8 H8a 110.0
O1 C8 H8a 110.0
O2 C8 H8b 110.0
O1 C8 H8b 110.0
H8a C8 H8b 108.3
C14 C9 N1 120.3(5)
C14 C9 C10 117.5(5)
N1 C9 C10 122.2(5)
C11 C10 C9 120.0(5)
C11 C10 H10 120.0
C9 C10 H10 120.0
C12 C11 C10 122.1(5)
C12 C11 H11 118.9
C10 C11 H11 118.9
C11 C12 C13 119.2(4)
C11 C12 Cl1 122.0(4)
C13 C12 Cl1 118.8(4)
C14 C13 C12 118.5(4)
C14 C13 H13 120.7
C12 C13 H13 120.7
C9 C14 C13 122.7(5)
C9 C14 H14 118.6
C13 C14 H14 118.6

loop_
_geom_bond_atom_site_label_1
_geom_bond_atom_site_label_2
_geom_bond_distance
_geom_bond_publ_flag
N1 C9 1.387(6) y
N1 C1 1.436(6) y
N1 H1 0.8600 ?
O1 C4 1.383(6) ?
O1 C8 1.420(7) ?
O2 C5 1.368(5) ?
O2 C8 1.402(7) ?
Cl1 C12 1.730(4) ?
C1 C2 1.504(6) ?
C1 H1a 0.9700 ?
C1 H1b 0.9700 ?
C2 C7 1.374(7) ?
C2 C3 1.393(6) ?
C3 C4 1.346(6) ?
C3 H3 0.9300 ?
C4 C5 1.379(8) ?
C5 C6 1.358(7) ?
C6 C7 1.388(6) ?
C6 H6 0.9300 ?
C7 H7 0.9300 ?
C8 H8a 0.9700 ?
C8 H8b 0.9700 ?
C9 C14 1.368(7) ?
C9 C10 1.406(6) ?
C10 C11 1.359(6) ?
C10 H10 0.9300 ?
C11 C12 1.354(7) ?
C11 H11 0.9300 ?
C12 C13 1.400(6) ?
C13 C14 1.373(6) ?
C13 H13 0.9300 ?
C14 H14 0.9300 ?

loop_
_geom_hbond_atom_site_label_D
_geom_hbond_atom_site_label_H
_geom_hbond_atom_site_label_A
_geom_hbond_site_symmetry_A
_geom_hbond_distance_DH
_geom_hbond_distance_HA
_geom_hbond_distance_DA
_geom_hbond_angle_DHA
C8 H8a Cl1 1_545 0.97 2.96 3.741(7) 138.7
C11 H11 Cl1 4_554 0.93 2.95 3.819(5) 155.4
C8 H8b Cl1 4_544 0.97 3.00 3.874(5) 151.1
C6 H6 Cg1 2_664 0.93 2.80 3.50(2) 132.5
C13 H13 Cg2 2_675 0.93 2.70 3.51(2) 146.0

loop_
_geom_torsion_atom_site_label_1
_geom_torsion_atom_site_label_2
_geom_torsion_atom_site_label_3
_geom_torsion_atom_site_label_4
_geom_torsion_site_symmetry_1
_geom_torsion
C9 N1 C1 C2 . 179.0(4)
N1 C1 C2 C7 . -124.2(5)
N1 C1 C2 C3 . 56.8(6)
C7 C2 C3 C4 . -1.4(7)
C1 C2 C3 C4 . 177.6(4)
C2 C3 C4 C5 . 1.3(7)
C2 C3 C4 O1 . 178.1(4)
C8 O1 C4 C3 . 172.6(5)
C8 O1 C4 C5 . -10.3(5)
C8 O2 C5 C6 . -171.0(5)
C8 O2 C5 C4 . 11.1(5)
C3 C4 C5 C6 . -1.2(8)
O1 C4 C5 C6 . -178.5(4)
C3 C4 C5 O2 . 176.9(4)
O1 C4 C5 O2 . -0.4(5)
O2 C5 C6 C7 . -176.7(4)
C4 C5 C6 C7 . 1.0(7)
C3 C2 C7 C6 . 1.4(7)
C1 C2 C7 C6 . -177.6(4)
C5 C6 C7 C2 . -1.2(7)
C5 O2 C8 O1 . -17.6(6)
C4 O1 C8 O2 . 17.3(5)
C1 N1 C9 C14 . -175.9(5)
C1 N1 C9 C10 . 4.4(7)
C14 C9 C10 C11 . -0.1(7)
N1 C9 C10 C11 . 179.6(5)
C9 C10 C11 C12 . 0.5(8)
C10 C11 C12 C13 . -1.3(8)
C10 C11 C12 Cl1 . 178.9(4)
O2 Cl1 C12 C11 1_566 167.7(5)
O2 Cl1 C12 C13 1_566 -12.2(10)
C11 C12 C13 C14 . 1.6(7)
Cl1 C12 C13 C14 . -178.5(3)
N1 C9 C14 C13 . -179.3(4)
C10 C9 C14 C13 . 0.5(7)
C12 C13 C14 C9 . -1.2(7)

loop_
_cod_related_entry_id
_cod_related_entry_database
_cod_related_entry_code
1 ChemSpider 836215
